data_2220681
loop_
_publ_author_name
'Yin, Jing-Zhou'
'Liu, Guang-Xiang'

_publ_section_title
;
 Dichloridobis(phenyl 2-pyridyl ketone oxime)nickel(II) acetone solvate
;
_journal_coeditor_code AT2700
_journal_issue 2
_journal_name_full 'Acta Crystallographica Section E'
_journal_page_first m155
_journal_paper_doi 10.1107/S1600536808043961
_journal_volume 65
_journal_year 2009
_chemical_formula_iupac '[Ni Cl2 (C12 H10 N2 O)2] , C3 H6 O'
_chemical_formula_moiety 'C24 H20 Cl2 N4 Ni O2 , C3 H6 O'
_chemical_formula_sum 'C27 H26 Cl2 N4 Ni O3'
_chemical_formula_weight 584.13
_chemical_name_systematic
;
Dichloridobis(phenyl 2-pyridyl ketone oxime)nickel(II) acetone solvate
;
_space_group_IT_number 2
_symmetry_cell_setting triclinic
_symmetry_space_group_name_Hall '-P 1'
_symmetry_space_group_name_H-M 'P -1'
_atom_sites_solution_hydrogens geom
_atom_sites_solution_primary direct
_atom_sites_solution_secondary difmap
_audit_creation_method SHELXL97
_cell_angle_alpha 105.4390(10)
_cell_angle_beta 92.232(2)
_cell_angle_gamma 108.183(2)
_cell_formula_units_Z 2
_cell_length_a 9.0367(11)
_cell_length_b 12.9142(16)
_cell_length_c 13.0664(16)
_cell_measurement_reflns_used 3432
_cell_measurement_temperature 296(2)
_cell_measurement_theta_max 27.56
_cell_measurement_theta_min 2.39
_cell_volume 1384.0(3)
_computing_cell_refinement 'SAINT (Bruker, 2000)'
_computing_data_collection 'SMART (Bruker, 2000)'
_computing_data_reduction 'SAINT (Bruker, 2000)'
_computing_molecular_graphics 'SHELXTL (Sheldrick, 2008)'
_computing_publication_material 'SHELXTL (Sheldrick, 2008)'
_computing_structure_refinement 'SHELXL97 (Sheldrick, 2008)'
_computing_structure_solution 'SHELXS97 (Sheldrick, 2008)'
_diffrn_ambient_temperature 293(2)
_diffrn_measured_fraction_theta_full 0.976
_diffrn_measured_fraction_theta_max 0.976
_diffrn_measurement_device_type 'Bruker SMART APEX CCD area-detector'
_diffrn_measurement_method '\f and \w'
_diffrn_radiation_monochromator graphite
_diffrn_radiation_source 'sealed tube'
_diffrn_radiation_type MoK\a
_diffrn_radiation_wavelength 0.71073
_diffrn_reflns_av_R_equivalents 0.0209
_diffrn_reflns_av_sigmaI/netI 0.0403
_diffrn_reflns_limit_h_max 6
_diffrn_reflns_limit_h_min -10
_diffrn_reflns_limit_k_max 15
_diffrn_reflns_limit_k_min -10
_diffrn_reflns_limit_l_max 15
_diffrn_reflns_limit_l_min -15
_diffrn_reflns_number 6839
_diffrn_reflns_theta_full 25.00
_diffrn_reflns_theta_max 25.00
_diffrn_reflns_theta_min 1.63
_exptl_absorpt_coefficient_mu 0.929
_exptl_absorpt_correction_T_max 0.8656
_exptl_absorpt_correction_T_min 0.8217
_exptl_absorpt_correction_type multi-scan
_exptl_absorpt_process_details '(SADABS; Bruker, 2000)'
_exptl_crystal_colour 'dark cyan'
_exptl_crystal_density_diffrn 1.402
_exptl_crystal_density_method 'not measured'
_exptl_crystal_description block
_exptl_crystal_F_000 604
_exptl_crystal_size_max 0.22
_exptl_crystal_size_mid 0.18
_exptl_crystal_size_min 0.16
_refine_diff_density_max 0.258
_refine_diff_density_min -0.390
_refine_ls_extinction_method none
_refine_ls_goodness_of_fit_ref 1.052
_refine_ls_hydrogen_treatment constr
_refine_ls_matrix_type full
_refine_ls_number_parameters 338
_refine_ls_number_reflns 4761
_refine_ls_number_restraints 0
_refine_ls_restrained_S_all 1.052
_refine_ls_R_factor_all 0.0404
_refine_ls_R_factor_gt 0.0324
_refine_ls_shift/su_max 0.000
_refine_ls_shift/su_mean 0.000
_refine_ls_structure_factor_coef Fsqd
_refine_ls_weighting_details 'calc w = 1/[\s^2^(Fo^2^)+(0.0472P)^2^] where P=(Fo^2^+2Fc^2^)/3'
_refine_ls_weighting_scheme calc
_refine_ls_wR_factor_gt 0.0850
_refine_ls_wR_factor_ref 0.0887
_reflns_number_gt 4002
_reflns_number_total 4761
_reflns_threshold_expression I>2\s(I)
_cod_data_source_file at2700.cif
_cod_data_source_block I
_cod_database_code 2220681
_cod_database_fobs_code 2220681

loop_
_symmetry_equiv_pos_as_xyz
'x, y, z'
'-x, -y, -z'

loop_
_atom_site_type_symbol
_atom_site_label
_atom_site_fract_x
_atom_site_fract_y
_atom_site_fract_z
_atom_site_U_iso_or_equiv
_atom_site_adp_type
_atom_site_calc_flag
_atom_site_refinement_flags
_atom_site_occupancy
_atom_site_disorder_assembly
_atom_site_disorder_group
Ni Ni1 0.34978(3) 0.11803(2) 0.295182(19) 0.03252(11) Uani d . 1 . .
Cl Cl1 0.43421(6) 0.11649(4) 0.47059(4) 0.03838(15) Uani d . 1 . .
Cl Cl2 0.61388(7) 0.19661(5) 0.25662(5) 0.04710(16) Uani d . 1 . .
O O1 0.3728(2) -0.11019(13) 0.29824(12) 0.0508(4) Uani d . 1 . .
H H1 0.4028 -0.0694 0.3602 0.076 Uiso calc R 1 . .
O O2 0.45576(19) 0.36884(13) 0.31744(15) 0.0519(4) Uani d . 1 . .
H H2 0.5345 0.3509 0.3069 0.078 Uiso calc R 1 . .
O O3 0.8381(3) 0.7143(2) 0.2311(2) 0.0984(8) Uani d . 1 . .
N N1 0.3351(2) -0.04856(15) 0.23669(13) 0.0373(4) Uani d . 1 . .
N N2 0.2672(2) 0.07731(16) 0.13055(14) 0.0380(4) Uani d . 1 . .
N N3 0.3367(2) 0.27794(14) 0.33148(14) 0.0367(4) Uani d . 1 . .
N N4 0.1224(2) 0.09447(14) 0.33492(13) 0.0327(4) Uani d . 1 . .
C C1 0.2320(3) 0.1443(2) 0.07928(19) 0.0488(6) Uani d . 1 . .
H H1A 0.2365 0.2169 0.1190 0.059 Uiso calc R 1 . .
C C2 0.1888(3) 0.1112(2) -0.0308(2) 0.0579(7) Uani d . 1 . .
H H2A 0.1652 0.1604 -0.0643 0.070 Uiso calc R 1 . .
C C3 0.1820(3) 0.0046(3) -0.0884(2) 0.0629(8) Uani d . 1 . .
H H3 0.1555 -0.0193 -0.1624 0.076 Uiso calc R 1 . .
C C4 0.2143(3) -0.0681(2) -0.03703(18) 0.0527(6) Uani d . 1 . .
H H4 0.2073 -0.1416 -0.0756 0.063 Uiso calc R 1 . .
C C5 0.2575(3) -0.02919(19) 0.07348(17) 0.0395(5) Uani d . 1 . .
C C6 0.2956(2) -0.10087(18) 0.13567(16) 0.0368(5) Uani d . 1 . .
C C7 0.2878(3) -0.21931(19) 0.08362(17) 0.0416(5) Uani d . 1 . .
C C8 0.1900(3) -0.3086(2) 0.1158(2) 0.0586(7) Uani d . 1 . .
H H8 0.1293 -0.2939 0.1701 0.070 Uiso calc R 1 . .
C C9 0.1835(4) -0.4189(2) 0.0668(2) 0.0736(9) Uani d . 1 . .
H H9 0.1187 -0.4784 0.0887 0.088 Uiso calc R 1 . .
C C10 0.2724(4) -0.4419(2) -0.0146(2) 0.0737(9) Uani d . 1 . .
H H10 0.2667 -0.5166 -0.0476 0.088 Uiso calc R 1 . .
C C11 0.3686(4) -0.3545(2) -0.0462(2) 0.0672(8) Uani d . 1 . .
H H11 0.4291 -0.3699 -0.1006 0.081 Uiso calc R 1 . .
C C12 0.3768(3) -0.2433(2) 0.00211(18) 0.0501(6) Uani d . 1 . .
H H12 0.4424 -0.1843 -0.0202 0.060 Uiso calc R 1 . .
C C13 0.0213(3) 0.00010(18) 0.34823(17) 0.0396(5) Uani d . 1 . .
H H13 0.0474 -0.0661 0.3316 0.047 Uiso calc R 1 . .
C C14 -0.1203(3) -0.0034(2) 0.38561(19) 0.0464(6) Uani d . 1 . .
H H14 -0.1876 -0.0707 0.3942 0.056 Uiso calc R 1 . .
C C15 -0.1606(3) 0.0934(2) 0.40997(18) 0.0463(6) Uani d . 1 . .
H H15 -0.2558 0.0926 0.4349 0.056 Uiso calc R 1 . .
C C16 -0.0576(3) 0.1920(2) 0.39698(17) 0.0413(5) Uani d . 1 . .
H H16 -0.0826 0.2587 0.4129 0.050 Uiso calc R 1 . .
C C17 0.0833(2) 0.19055(17) 0.36005(15) 0.0322(5) Uani d . 1 . .
C C18 0.2045(2) 0.29384(17) 0.34868(16) 0.0348(5) Uani d . 1 . .
C C19 0.1721(3) 0.40061(18) 0.35581(17) 0.0387(5) Uani d . 1 . .
C C20 0.0436(3) 0.3987(2) 0.2929(2) 0.0516(6) Uani d . 1 . .
H H20 -0.0242 0.3298 0.2481 0.062 Uiso calc R 1 . .
C C21 0.0160(4) 0.4993(2) 0.2966(2) 0.0644(8) Uani d . 1 . .
H H21 -0.0702 0.4977 0.2541 0.077 Uiso calc R 1 . .
C C22 0.1154(4) 0.6011(2) 0.3627(2) 0.0652(8) Uani d . 1 . .
H H22 0.0971 0.6684 0.3641 0.078 Uiso calc R 1 . .
C C23 0.2412(4) 0.6044(2) 0.4266(2) 0.0614(7) Uani d . 1 . .
H H23 0.3073 0.6736 0.4719 0.074 Uiso calc R 1 . .
C C24 0.2703(3) 0.50456(19) 0.42393(19) 0.0496(6) Uani d . 1 . .
H H24 0.3557 0.5070 0.4678 0.060 Uiso calc R 1 . .
C C25 0.5679(5) 0.6853(5) 0.2243(3) 0.145(2) Uani d . 1 . .
H H25A 0.5795 0.7050 0.1586 0.217 Uiso calc R 1 . .
H H25B 0.5336 0.7397 0.2742 0.217 Uiso calc R 1 . .
H H25C 0.4915 0.6106 0.2105 0.217 Uiso calc R 1 . .
C C26 0.7191(4) 0.6861(2) 0.2698(2) 0.0583(7) Uani d . 1 . .
C C27 0.7140(4) 0.6509(3) 0.3687(3) 0.0836(10) Uani d . 1 . .
H H27A 0.8184 0.6597 0.3968 0.125 Uiso calc R 1 . .
H H27B 0.6489 0.5724 0.3527 0.125 Uiso calc R 1 . .
H H27C 0.6714 0.6975 0.4208 0.125 Uiso calc R 1 . .

loop_
_atom_site_aniso_label
_atom_site_aniso_U_11
_atom_site_aniso_U_22
_atom_site_aniso_U_33
_atom_site_aniso_U_12
_atom_site_aniso_U_13
_atom_site_aniso_U_23
Ni1 0.03109(17) 0.04030(18) 0.02937(16) 0.01737(13) 0.00755(12) 0.00847(12)
Cl1 0.0403(3) 0.0461(3) 0.0298(3) 0.0176(2) 0.0057(2) 0.0091(2)
Cl2 0.0343(3) 0.0692(4) 0.0458(3) 0.0239(3) 0.0149(3) 0.0207(3)
O1 0.0746(13) 0.0499(10) 0.0325(8) 0.0323(9) -0.0012(8) 0.0069(7)
O2 0.0356(10) 0.0444(9) 0.0774(12) 0.0109(8) 0.0200(9) 0.0219(8)
O3 0.0952(19) 0.0966(17) 0.1112(19) 0.0373(14) 0.0510(16) 0.0313(14)
N1 0.0432(11) 0.0461(10) 0.0289(10) 0.0238(9) 0.0058(8) 0.0106(8)
N2 0.0323(10) 0.0534(11) 0.0329(10) 0.0193(9) 0.0071(8) 0.0139(8)
N3 0.0315(10) 0.0380(10) 0.0407(10) 0.0110(8) 0.0092(8) 0.0119(8)
N4 0.0311(10) 0.0380(10) 0.0303(9) 0.0151(8) 0.0043(7) 0.0081(7)
C1 0.0470(15) 0.0607(15) 0.0455(14) 0.0250(12) 0.0089(11) 0.0179(12)
C2 0.0610(18) 0.0815(19) 0.0443(15) 0.0328(15) 0.0056(13) 0.0294(14)
C3 0.0678(19) 0.093(2) 0.0307(13) 0.0324(16) 0.0005(12) 0.0163(14)
C4 0.0563(17) 0.0718(17) 0.0315(12) 0.0300(14) 0.0017(11) 0.0081(12)
C5 0.0318(12) 0.0545(14) 0.0316(12) 0.0171(11) 0.0052(9) 0.0085(10)
C6 0.0321(12) 0.0482(13) 0.0306(11) 0.0163(10) 0.0076(9) 0.0081(10)
C7 0.0412(14) 0.0467(13) 0.0305(12) 0.0147(11) -0.0003(10) 0.0016(10)
C8 0.0563(17) 0.0578(17) 0.0501(15) 0.0099(13) 0.0131(13) 0.0068(12)
C9 0.084(2) 0.0482(17) 0.069(2) 0.0041(15) 0.0085(17) 0.0073(14)
C10 0.109(3) 0.0476(16) 0.0538(17) 0.0278(17) 0.0028(17) -0.0041(13)
C11 0.094(2) 0.0696(19) 0.0435(15) 0.0437(18) 0.0186(15) 0.0057(13)
C12 0.0602(17) 0.0531(15) 0.0385(13) 0.0252(13) 0.0129(12) 0.0076(11)
C13 0.0404(13) 0.0410(12) 0.0396(12) 0.0156(11) 0.0067(10) 0.0130(10)
C14 0.0387(14) 0.0510(14) 0.0494(14) 0.0098(11) 0.0110(11) 0.0198(11)
C15 0.0319(13) 0.0618(15) 0.0475(14) 0.0174(11) 0.0137(11) 0.0165(12)
C16 0.0348(13) 0.0499(14) 0.0420(13) 0.0215(11) 0.0093(10) 0.0088(10)
C17 0.0311(12) 0.0379(11) 0.0268(10) 0.0131(9) 0.0026(9) 0.0064(8)
C18 0.0328(12) 0.0382(11) 0.0319(11) 0.0141(10) 0.0039(9) 0.0053(9)
C19 0.0379(13) 0.0387(12) 0.0421(12) 0.0174(10) 0.0123(10) 0.0098(10)
C20 0.0562(16) 0.0506(14) 0.0491(14) 0.0266(13) -0.0020(12) 0.0073(11)
C21 0.077(2) 0.0723(19) 0.0619(18) 0.0486(17) 0.0068(15) 0.0216(15)
C22 0.086(2) 0.0531(17) 0.0743(19) 0.0423(16) 0.0262(17) 0.0230(15)
C23 0.0629(19) 0.0396(14) 0.0752(19) 0.0170(13) 0.0205(15) 0.0050(13)
C24 0.0458(15) 0.0444(14) 0.0553(15) 0.0162(11) 0.0096(12) 0.0077(11)
C25 0.119(4) 0.261(6) 0.089(3) 0.113(4) 0.001(3) 0.051(3)
C26 0.0649(19) 0.0529(16) 0.0536(16) 0.0272(14) 0.0089(15) 0.0010(12)
C27 0.090(3) 0.101(2) 0.073(2) 0.049(2) 0.0144(18) 0.0263(18)

loop_
_atom_type_symbol
_atom_type_description
_atom_type_scat_dispersion_real
_atom_type_scat_dispersion_imag
_atom_type_scat_source
C C 0.0033 0.0016 'International Tables Vol C Tables 4.2.6.8 and 6.1.1.4'
H H 0.0000 0.0000 'International Tables Vol C Tables 4.2.6.8 and 6.1.1.4'
N N 0.0061 0.0033 'International Tables Vol C Tables 4.2.6.8 and 6.1.1.4'
O O 0.0106 0.0060 'International Tables Vol C Tables 4.2.6.8 and 6.1.1.4'
Cl Cl 0.1484 0.1585 'International Tables Vol C Tables 4.2.6.8 and 6.1.1.4'
Ni Ni 0.3393 1.1124 'International Tables Vol C Tables 4.2.6.8 and 6.1.1.4'

loop_
_geom_angle_atom_site_label_1
_geom_angle_atom_site_label_2
_geom_angle_atom_site_label_3
_geom_angle_site_symmetry_1
_geom_angle_site_symmetry_3
_geom_angle
_geom_angle_publ_flag
N3 Ni1 N1 . . 170.18(7) y
N3 Ni1 N4 . . 76.84(7) y
N1 Ni1 N4 . . 99.25(7) y
N3 Ni1 N2 . . 94.03(7) y
N1 Ni1 N2 . . 76.92(7) y
N4 Ni1 N2 . . 91.16(7) y
N3 Ni1 Cl1 . . 99.43(5) y
N1 Ni1 Cl1 . . 89.47(5) y
N4 Ni1 Cl1 . . 89.49(5) y
N2 Ni1 Cl1 . . 166.31(5) y
N3 Ni1 Cl2 . . 87.94(5) y
N1 Ni1 Cl2 . . 95.62(6) y
N4 Ni1 Cl2 . . 164.76(5) y
N2 Ni1 Cl2 . . 88.97(5) y
Cl1 Ni1 Cl2 . . 93.97(2) y
N1 O1 H1 . . 109.5 ?
N3 O2 H2 . . 109.5 ?
C6 N1 O1 . . 115.73(17) ?
C6 N1 Ni1 . . 120.35(15) ?
O1 N1 Ni1 . . 123.85(12) ?
C1 N2 C5 . . 118.66(19) ?
C1 N2 Ni1 . . 127.91(16) ?
C5 N2 Ni1 . . 113.37(14) ?
C18 N3 O2 . . 116.43(18) ?
C18 N3 Ni1 . . 120.22(14) ?
O2 N3 Ni1 . . 122.03(13) ?
C13 N4 C17 . . 117.97(18) ?
C13 N4 Ni1 . . 127.23(15) ?
C17 N4 Ni1 . . 114.43(13) ?
N2 C1 C2 . . 123.1(2) ?
N2 C1 H1A . . 118.4 ?
C2 C1 H1A . . 118.4 ?
C3 C2 C1 . . 118.1(2) ?
C3 C2 H2A . . 121.0 ?
C1 C2 H2A . . 121.0 ?
C2 C3 C4 . . 120.1(2) ?
C2 C3 H3 . . 119.9 ?
C4 C3 H3 . . 119.9 ?
C3 C4 C5 . . 118.7(2) ?
C3 C4 H4 . . 120.6 ?
C5 C4 H4 . . 120.6 ?
N2 C5 C4 . . 121.2(2) ?
N2 C5 C6 . . 116.14(18) ?
C4 C5 C6 . . 122.6(2) ?
N1 C6 C7 . . 125.2(2) ?
N1 C6 C5 . . 113.03(19) ?
C7 C6 C5 . . 121.78(18) ?
C12 C7 C8 . . 119.1(2) ?
C12 C7 C6 . . 120.7(2) ?
C8 C7 C6 . . 120.2(2) ?
C9 C8 C7 . . 119.8(3) ?
C9 C8 H8 . . 120.1 ?
C7 C8 H8 . . 120.1 ?
C8 C9 C10 . . 120.7(3) ?
C8 C9 H9 . . 119.7 ?
C10 C9 H9 . . 119.7 ?
C11 C10 C9 . . 119.7(3) ?
C11 C10 H10 . . 120.1 ?
C9 C10 H10 . . 120.1 ?
C10 C11 C12 . . 120.4(3) ?
C10 C11 H11 . . 119.8 ?
C12 C11 H11 . . 119.8 ?
C11 C12 C7 . . 120.3(2) ?
C11 C12 H12 . . 119.9 ?
C7 C12 H12 . . 119.9 ?
N4 C13 C14 . . 122.8(2) ?
N4 C13 H13 . . 118.6 ?
C14 C13 H13 . . 118.6 ?
C15 C14 C13 . . 119.2(2) ?
C15 C14 H14 . . 120.4 ?
C13 C14 H14 . . 120.4 ?
C14 C15 C16 . . 119.0(2) ?
C14 C15 H15 . . 120.5 ?
C16 C15 H15 . . 120.5 ?
C15 C16 C17 . . 119.2(2) ?
C15 C16 H16 . . 120.4 ?
C17 C16 H16 . . 120.4 ?
N4 C17 C16 . . 121.86(19) ?
N4 C17 C18 . . 115.20(18) ?
C16 C17 C18 . . 122.9(2) ?
N3 C18 C19 . . 125.41(19) ?
N3 C18 C17 . . 112.33(19) ?
C19 C18 C17 . . 122.25(18) ?
C20 C19 C24 . . 118.9(2) ?
C20 C19 C18 . . 120.0(2) ?
C24 C19 C18 . . 121.1(2) ?
C19 C20 C21 . . 120.2(2) ?
C19 C20 H20 . . 119.9 ?
C21 C20 H20 . . 119.9 ?
C22 C21 C20 . . 120.2(3) ?
C22 C21 H21 . . 119.9 ?
C20 C21 H21 . . 119.9 ?
C23 C22 C21 . . 120.4(3) ?
C23 C22 H22 . . 119.8 ?
C21 C22 H22 . . 119.8 ?
C22 C23 C24 . . 120.1(3) ?
C22 C23 H23 . . 119.9 ?
C24 C23 H23 . . 119.9 ?
C23 C24 C19 . . 120.2(2) ?
C23 C24 H24 . . 119.9 ?
C19 C24 H24 . . 119.9 ?
C26 C25 H25A . . 109.5 ?
C26 C25 H25B . . 109.5 ?
H25A C25 H25B . . 109.5 ?
C26 C25 H25C . . 109.5 ?
H25A C25 H25C . . 109.5 ?
H25B C25 H25C . . 109.5 ?
O3 C26 C25 . . 123.1(3) ?
O3 C26 C27 . . 122.5(3) ?
C25 C26 C27 . . 114.4(3) ?
C26 C27 H27A . . 109.5 ?
C26 C27 H27B . . 109.5 ?
H27A C27 H27B . . 109.5 ?
C26 C27 H27C . . 109.5 ?
H27A C27 H27C . . 109.5 ?
H27B C27 H27C . . 109.5 ?

loop_
_geom_bond_atom_site_label_1
_geom_bond_atom_site_label_2
_geom_bond_site_symmetry_2
_geom_bond_distance
_geom_bond_publ_flag
Ni1 N3 . 2.0344(18) y
Ni1 N1 . 2.0418(18) y
Ni1 N4 . 2.0879(17) y
Ni1 N2 . 2.1188(17) y
Ni1 Cl1 . 2.3944(6) y
Ni1 Cl2 . 2.4153(7) y
O1 N1 . 1.373(2) ?
O1 H1 . 0.8200 ?
O2 N3 . 1.383(2) ?
O2 H2 . 0.8200 ?
O3 C26 . 1.200(3) ?
N1 C6 . 1.290(3) ?
N2 C1 . 1.328(3) ?
N2 C5 . 1.352(3) ?
N3 C18 . 1.292(3) ?
N4 C13 . 1.335(3) ?
N4 C17 . 1.356(3) ?
C1 C2 . 1.389(3) ?
C1 H1A . 0.9300 ?
C2 C3 . 1.363(4) ?
C2 H2A . 0.9300 ?
C3 C4 . 1.381(4) ?
C3 H3 . 0.9300 ?
C4 C5 . 1.392(3) ?
C4 H4 . 0.9300 ?
C5 C6 . 1.488(3) ?
C6 C7 . 1.477(3) ?
C7 C12 . 1.387(3) ?
C7 C8 . 1.392(3) ?
C8 C9 . 1.380(4) ?
C8 H8 . 0.9300 ?
C9 C10 . 1.382(4) ?
C9 H9 . 0.9300 ?
C10 C11 . 1.365(4) ?
C10 H10 . 0.9300 ?
C11 C12 . 1.384(3) ?
C11 H11 . 0.9300 ?
C12 H12 . 0.9300 ?
C13 C14 . 1.379(3) ?
C13 H13 . 0.9300 ?
C14 C15 . 1.370(3) ?
C14 H14 . 0.9300 ?
C15 C16 . 1.381(3) ?
C15 H15 . 0.9300 ?
C16 C17 . 1.382(3) ?
C16 H16 . 0.9300 ?
C17 C18 . 1.486(3) ?
C18 C19 . 1.477(3) ?
C19 C20 . 1.386(3) ?
C19 C24 . 1.393(3) ?
C20 C21 . 1.386(3) ?
C20 H20 . 0.9300 ?
C21 C22 . 1.371(4) ?
C21 H21 . 0.9300 ?
C22 C23 . 1.367(4) ?
C22 H22 . 0.9300 ?
C23 C24 . 1.386(3) ?
C23 H23 . 0.9300 ?
C24 H24 . 0.9300 ?
C25 C26 . 1.464(5) ?
C25 H25A . 0.9600 ?
C25 H25B . 0.9600 ?
C25 H25C . 0.9600 ?
C26 C27 . 1.477(4) ?
C27 H27A . 0.9600 ?
C27 H27B . 0.9600 ?
C27 H27C . 0.9600 ?

loop_
_geom_hbond_atom_site_label_D
_geom_hbond_atom_site_label_H
_geom_hbond_atom_site_label_A
_geom_hbond_site_symmetry_A
_geom_hbond_distance_DH
_geom_hbond_distance_HA
_geom_hbond_distance_DA
_geom_hbond_angle_DHA
O2 H2 Cl2 . 0.82 2.27 2.9582(18) 142.0
O1 H1 Cl1 2_656 0.82 2.91 3.4612(16) 126.9
O1 H1 Cl1 . 0.82 2.37 3.0542(16) 141.1

loop_
_geom_torsion_atom_site_label_1
_geom_torsion_atom_site_label_2
_geom_torsion_atom_site_label_3
_geom_torsion_atom_site_label_4
_geom_torsion_site_symmetry_1
_geom_torsion_site_symmetry_2
_geom_torsion_site_symmetry_3
_geom_torsion_site_symmetry_4
_geom_torsion
_geom_torsion_publ_flag
N3 Ni1 N1 C6 . . . . 26.9(5) ?
N4 Ni1 N1 C6 . . . . 92.66(17) ?
N2 Ni1 N1 C6 . . . . 3.62(17) ?
Cl1 Ni1 N1 C6 . . . . -177.94(17) ?
Cl2 Ni1 N1 C6 . . . . -84.00(17) ?
N3 Ni1 N1 O1 . . . . -156.4(4) ?
N4 Ni1 N1 O1 . . . . -90.70(17) ?
N2 Ni1 N1 O1 . . . . -179.74(18) ?
Cl1 Ni1 N1 O1 . . . . -1.30(16) ?
Cl2 Ni1 N1 O1 . . . . 92.64(16) ?
N3 Ni1 N2 C1 . . . . 3.12(19) ?
N1 Ni1 N2 C1 . . . . 179.2(2) ?
N4 Ni1 N2 C1 . . . . 80.01(19) ?
Cl1 Ni1 N2 C1 . . . . 172.62(17) ?
Cl2 Ni1 N2 C1 . . . . -84.74(18) ?
N3 Ni1 N2 C5 . . . . -179.93(15) ?
N1 Ni1 N2 C5 . . . . -3.81(14) ?
N4 Ni1 N2 C5 . . . . -103.04(15) ?
Cl1 Ni1 N2 C5 . . . . -10.4(3) ?
Cl2 Ni1 N2 C5 . . . . 92.21(14) ?
N1 Ni1 N3 C18 . . . . 59.8(5) ?
N4 Ni1 N3 C18 . . . . -7.67(16) ?
N2 Ni1 N3 C18 . . . . 82.58(17) ?
Cl1 Ni1 N3 C18 . . . . -94.92(16) ?
Cl2 Ni1 N3 C18 . . . . 171.40(16) ?
N1 Ni1 N3 O2 . . . . -106.6(4) ?
N4 Ni1 N3 O2 . . . . -174.12(17) ?
N2 Ni1 N3 O2 . . . . -83.87(16) ?
Cl1 Ni1 N3 O2 . . . . 98.64(15) ?
Cl2 Ni1 N3 O2 . . . . 4.95(15) ?
N3 Ni1 N4 C13 . . . . -171.15(18) ?
N1 Ni1 N4 C13 . . . . 18.03(18) ?
N2 Ni1 N4 C13 . . . . 94.97(17) ?
Cl1 Ni1 N4 C13 . . . . -71.35(16) ?
Cl2 Ni1 N4 C13 . . . . -174.69(13) ?
N3 Ni1 N4 C17 . . . . 1.61(13) ?
N1 Ni1 N4 C17 . . . . -169.20(13) ?
N2 Ni1 N4 C17 . . . . -92.26(14) ?
Cl1 Ni1 N4 C17 . . . . 101.42(13) ?
Cl2 Ni1 N4 C17 . . . . -1.9(3) ?
C5 N2 C1 C2 . . . . -1.4(3) ?
Ni1 N2 C1 C2 . . . . 175.42(19) ?
N2 C1 C2 C3 . . . . 0.2(4) ?
C1 C2 C3 C4 . . . . 1.3(4) ?
C2 C3 C4 C5 . . . . -1.6(4) ?
C1 N2 C5 C4 . . . . 1.1(3) ?
Ni1 N2 C5 C4 . . . . -176.19(18) ?
C1 N2 C5 C6 . . . . -178.99(19) ?
Ni1 N2 C5 C6 . . . . 3.7(2) ?
C3 C4 C5 N2 . . . . 0.4(4) ?
C3 C4 C5 C6 . . . . -179.5(2) ?
O1 N1 C6 C7 . . . . 0.3(3) ?
Ni1 N1 C6 C7 . . . . 177.24(16) ?
O1 N1 C6 C5 . . . . -179.56(17) ?
Ni1 N1 C6 C5 . . . . -2.7(3) ?
N2 C5 C6 N1 . . . . -0.9(3) ?
C4 C5 C6 N1 . . . . 179.0(2) ?
N2 C5 C6 C7 . . . . 179.2(2) ?
C4 C5 C6 C7 . . . . -0.9(3) ?
N1 C6 C7 C12 . . . . -121.8(3) ?
C5 C6 C7 C12 . . . . 58.1(3) ?
N1 C6 C7 C8 . . . . 58.4(3) ?
C5 C6 C7 C8 . . . . -121.7(2) ?
C12 C7 C8 C9 . . . . 0.2(4) ?
C6 C7 C8 C9 . . . . -179.9(2) ?
C7 C8 C9 C10 . . . . -0.4(5) ?
C8 C9 C10 C11 . . . . 0.6(5) ?
C9 C10 C11 C12 . . . . -0.5(5) ?
C10 C11 C12 C7 . . . . 0.3(4) ?
C8 C7 C12 C11 . . . . -0.2(4) ?
C6 C7 C12 C11 . . . . -180.0(2) ?
C17 N4 C13 C14 . . . . 0.4(3) ?
Ni1 N4 C13 C14 . . . . 172.90(16) ?
N4 C13 C14 C15 . . . . 0.3(3) ?
C13 C14 C15 C16 . . . . -0.4(3) ?
C14 C15 C16 C17 . . . . -0.1(3) ?
C13 N4 C17 C16 . . . . -0.9(3) ?
Ni1 N4 C17 C16 . . . . -174.40(16) ?
C13 N4 C17 C18 . . . . 177.00(17) ?
Ni1 N4 C17 C18 . . . . 3.5(2) ?
C15 C16 C17 N4 . . . . 0.8(3) ?
C15 C16 C17 C18 . . . . -176.94(19) ?
O2 N3 C18 C19 . . . . -0.9(3) ?
Ni1 N3 C18 C19 . . . . -168.04(16) ?
O2 N3 C18 C17 . . . . 178.61(16) ?
Ni1 N3 C18 C17 . . . . 11.4(2) ?
N4 C17 C18 N3 . . . . -9.5(3) ?
C16 C17 C18 N3 . . . . 168.4(2) ?
N4 C17 C18 C19 . . . . 170.02(18) ?
C16 C17 C18 C19 . . . . -12.1(3) ?
N3 C18 C19 C20 . . . . 127.1(3) ?
C17 C18 C19 C20 . . . . -52.4(3) ?
N3 C18 C19 C24 . . . . -51.9(3) ?
C17 C18 C19 C24 . . . . 128.6(2) ?
C24 C19 C20 C21 . . . . 1.3(4) ?
C18 C19 C20 C21 . . . . -177.7(2) ?
C19 C20 C21 C22 . . . . -0.2(4) ?
C20 C21 C22 C23 . . . . -0.9(4) ?
C21 C22 C23 C24 . . . . 0.8(4) ?
C22 C23 C24 C19 . . . . 0.3(4) ?
C20 C19 C24 C23 . . . . -1.4(4) ?
C18 C19 C24 C23 . . . . 177.6(2) ?
